data_1545420
loop_
_publ_author_name
'Lin, Fei'
'Wang, Meiyan'
'Pan, Yupeng'
'Tang, Tao'
'Cui, Dongmei'
'Liu, Bo'

_publ_section_title
;
 Sequence and Regularity Controlled Coordination Copolymerization of
 Butadiene and Styrene: Strategy and Mechanism
;
_journal_issue 3
_journal_name_full Macromolecules
_journal_page_first 849
_journal_paper_doi 10.1021/acs.macromol.6b02413
_journal_volume 50
_journal_year 2017
_chemical_formula_sum 'C31 H44 N O Sc Si2'
_chemical_formula_weight 547.81
_chemical_name_systematic
;
 ?
;
_space_group_crystal_system monoclinic
_space_group_IT_number 7
_space_group_name_Hall 'P -2yc'
_space_group_name_H-M_alt 'P 1 c 1'
_symmetry_space_group_name_Hall 'P -2yc'
_symmetry_space_group_name_H-M 'P 1 c 1'
_atom_sites_solution_hydrogens geom
_audit_creation_method SHELXL-2014
_cell_angle_alpha 90
_cell_angle_beta 99.289(2)
_cell_angle_gamma 90
_cell_formula_units_Z 2
_cell_length_a 9.3221(8)
_cell_length_b 14.4831(12)
_cell_length_c 11.7790(10)
_cell_measurement_reflns_used 2650
_cell_measurement_temperature 273(2)
_cell_measurement_theta_max 26.01
_cell_measurement_theta_min 2.62
_cell_volume 1569.5(2)
_computing_structure_refinement 'SHELXL-2014 (Sheldrick, 2014)'
_diffrn_ambient_temperature 273(2)
_diffrn_measured_fraction_theta_full 0.998
_diffrn_measured_fraction_theta_max 0.995
_diffrn_measurement_device_type 'CCD area detector'
_diffrn_radiation_type MoK\a
_diffrn_radiation_wavelength 0.71073
_diffrn_reflns_av_R_equivalents 0.0678
_diffrn_reflns_av_unetI/netI 0.0818
_diffrn_reflns_Laue_measured_fraction_full 0.998
_diffrn_reflns_Laue_measured_fraction_max 0.995
_diffrn_reflns_limit_h_max 11
_diffrn_reflns_limit_h_min -5
_diffrn_reflns_limit_k_max 17
_diffrn_reflns_limit_k_min -17
_diffrn_reflns_limit_l_max 14
_diffrn_reflns_limit_l_min -14
_diffrn_reflns_number 8547
_diffrn_reflns_point_group_measured_fraction_full 0.645
_diffrn_reflns_point_group_measured_fraction_max 0.634
_diffrn_reflns_theta_full 25.242
_diffrn_reflns_theta_max 26.125
_diffrn_reflns_theta_min 1.406
_exptl_absorpt_coefficient_mu 0.333
_exptl_absorpt_correction_type multi-scan
_exptl_crystal_colour yellow
_exptl_crystal_density_diffrn 1.159
_exptl_crystal_description block
_exptl_crystal_F_000 588
_exptl_crystal_size_max 0.200
_exptl_crystal_size_mid 0.180
_exptl_crystal_size_min 0.150
_exptl_transmission_factor_max 0.788
_exptl_transmission_factor_min 0.729
_refine_diff_density_max 0.744
_refine_diff_density_min -0.442
_refine_diff_density_rms 0.068
_refine_ls_abs_structure_details
;
 Flack x determined using 583 quotients [(I+)-(I-)]/[(I+)+(I-)]
 (Parsons, Flack and Wagner, Acta Cryst. B69 (2013) 249-259).
;
_refine_ls_abs_structure_Flack 1.00(4)
_refine_ls_extinction_method none
_refine_ls_goodness_of_fit_ref 1.028
_refine_ls_hydrogen_treatment constr
_refine_ls_matrix_type full
_refine_ls_number_parameters 319
_refine_ls_number_reflns 3966
_refine_ls_number_restraints 2
_refine_ls_restrained_S_all 1.028
_refine_ls_R_factor_all 0.0804
_refine_ls_R_factor_gt 0.0528
_refine_ls_shift/su_max 0.000
_refine_ls_shift/su_mean 0.000
_refine_ls_structure_factor_coef Fsqd
_refine_ls_weighting_details 'w=1/[\s^2^(Fo^2^)+(0.0345P)^2^+1.2671P] where P=(Fo^2^+2Fc^2^)/3'
_refine_ls_weighting_scheme calc
_refine_ls_wR_factor_gt 0.0993
_refine_ls_wR_factor_ref 0.1134
_reflns_Friedel_coverage 0.270
_reflns_Friedel_fraction_full 0.290
_reflns_Friedel_fraction_max 0.270
_reflns_number_gt 2967
_reflns_number_total 3966
_reflns_threshold_expression 'I > 2\s(I)'
_cod_data_source_file ma6b02413_si_004.cif
_cod_data_source_block 007
_cod_database_code 1545420
_shelx_space_group_comment
;
The symmetry employed for this shelxl refinement is uniquely defined
by the following loop, which should always be used as a source of
symmetry information in preference to the above space-group names.
They are only intended as comments.
;
_shelx_estimated_absorpt_t_min 0.936
_shelx_estimated_absorpt_t_max 0.952
_shelxl_version_number 2014-3

loop_
_space_group_symop_operation_xyz
'x, y, z'
'x, -y, z+1/2'

loop_
_atom_site_label
_atom_site_type_symbol
_atom_site_fract_x
_atom_site_fract_y
_atom_site_fract_z
_atom_site_U_iso_or_equiv
_atom_site_adp_type
_atom_site_occupancy
_atom_site_site_symmetry_order
_atom_site_calc_flag
_atom_site_refinement_flags_posn
_atom_site_refinement_flags_adp
Sc1 Sc 0.32212(11) 0.27722(7) 0.86876(10) 0.0234(3) Uani 1 1 d . .
C1 C 0.3248(7) 0.1152(4) 0.9263(5) 0.0266(14) Uani 1 1 d . .
C2 C 0.4583(7) 0.0978(4) 1.0062(5) 0.0269(16) Uani 1 1 d . .
C3 C 0.4407(7) 0.1258(4) 1.1183(6) 0.0308(15) Uani 1 1 d . .
C4 C 0.2929(7) 0.1572(4) 1.1140(5) 0.0282(15) Uani 1 1 d . .
C5 C 0.2200(7) 0.1447(4) 0.9973(5) 0.0244(14) Uani 1 1 d . .
C6 C 0.0709(7) 0.1625(4) 0.9728(6) 0.0358(17) Uani 1 1 d . .
H6 H 0.0211 0.1544 0.8985 0.043 Uiso 1 1 calc R U
C7 C -0.0021(8) 0.1917(4) 1.0581(7) 0.0401(18) Uani 1 1 d . .
H7 H -0.1019 0.2014 1.0410 0.048 Uiso 1 1 calc R U
C8 C 0.0686(9) 0.2073(4) 1.1692(7) 0.047(2) Uani 1 1 d . .
H8 H 0.0170 0.2299 1.2245 0.057 Uiso 1 1 calc R U
C9 C 0.2156(9) 0.1893(5) 1.1981(6) 0.0386(18) Uani 1 1 d . .
H9 H 0.2627 0.1986 1.2731 0.046 Uiso 1 1 calc R U
C10 C 0.5542(8) 0.1169(5) 1.2107(7) 0.047(2) Uani 1 1 d . .
H10 H 0.5423 0.1360 1.2840 0.056 Uiso 1 1 calc R U
C11 C 0.6838(9) 0.0795(5) 1.1916(7) 0.053(2) Uani 1 1 d . .
H11 H 0.7609 0.0743 1.2521 0.064 Uiso 1 1 calc R U
C12 C 0.7001(8) 0.0495(5) 1.0825(8) 0.050(2) Uani 1 1 d . .
H12 H 0.7873 0.0225 1.0717 0.060 Uiso 1 1 calc R U
C13 C 0.5912(8) 0.0587(4) 0.9906(7) 0.0409(18) Uani 1 1 d . .
H13 H 0.6052 0.0390 0.9181 0.049 Uiso 1 1 calc R U
C14 C 0.2827(8) 0.0579(4) 0.8178(5) 0.0351(17) Uani 1 1 d . .
H14A H 0.3710 0.0371 0.7919 0.042 Uiso 1 1 calc R U
H14B H 0.2311 0.0034 0.8372 0.042 Uiso 1 1 calc R U
C15 C 0.1905(7) 0.1061(4) 0.7203(6) 0.0295(15) Uani 1 1 d . .
C16 C 0.1143(8) 0.0572(5) 0.6274(6) 0.0395(18) Uani 1 1 d . .
H16 H 0.1156 -0.0070 0.6277 0.047 Uiso 1 1 calc R U
C17 C 0.0373(8) 0.1039(5) 0.5353(6) 0.043(2) Uani 1 1 d . .
H17 H -0.0123 0.0717 0.4727 0.052 Uiso 1 1 calc R U
C18 C 0.0348(8) 0.1985(5) 0.5373(6) 0.0387(18) Uani 1 1 d . .
H18 H -0.0169 0.2315 0.4764 0.046 Uiso 1 1 calc R U
C19 C 0.1094(7) 0.2434(4) 0.6303(6) 0.0347(16) Uani 1 1 d . .
H19 H 0.1081 0.3076 0.6310 0.042 Uiso 1 1 calc R U
N1 N 0.1854(6) 0.1987(3) 0.7218(4) 0.0279(13) Uani 1 1 d . .
C20 C 0.4621(8) 0.3292(4) 0.7437(6) 0.0317(16) Uani 1 1 d . .
H20A H 0.3963 0.3644 0.6877 0.038 Uiso 1 1 calc R U
H20B H 0.5258 0.3742 0.7870 0.038 Uiso 1 1 calc R U
Si1 Si 0.5783(2) 0.26750(13) 0.65854(16) 0.0360(5) Uani 1 1 d . .
C21 C 0.7289(8) 0.2052(5) 0.7520(7) 0.052(2) Uani 1 1 d . .
H21A H 0.7937 0.2492 0.7941 0.078 Uiso 1 1 calc R U
H21B H 0.7814 0.1681 0.7049 0.078 Uiso 1 1 calc R U
H21C H 0.6890 0.1661 0.8049 0.078 Uiso 1 1 calc R U
C22 C 0.4729(9) 0.1807(6) 0.5605(7) 0.061(2) Uani 1 1 d . .
H22A H 0.4406 0.1319 0.6054 0.092 Uiso 1 1 calc R U
H22B H 0.5339 0.1555 0.5098 0.092 Uiso 1 1 calc R U
H22C H 0.3902 0.2102 0.5159 0.092 Uiso 1 1 calc R U
C23 C 0.6694(10) 0.3454(6) 0.5651(7) 0.067(3) Uani 1 1 d . .
H23A H 0.5971 0.3782 0.5132 0.100 Uiso 1 1 calc R U
H23B H 0.7280 0.3093 0.5219 0.100 Uiso 1 1 calc R U
H23C H 0.7300 0.3888 0.6124 0.100 Uiso 1 1 calc R U
C24 C 0.1479(7) 0.3778(4) 0.8867(5) 0.0257(14) Uani 1 1 d . .
H24A H 0.0587 0.3473 0.8523 0.031 Uiso 1 1 calc R U
H24B H 0.1451 0.3799 0.9686 0.031 Uiso 1 1 calc R U
Si2 Si 0.1247(2) 0.49773(12) 0.83924(16) 0.0292(4) Uani 1 1 d . .
C25 C -0.0395(9) 0.5558(5) 0.8788(6) 0.058(2) Uani 1 1 d . .
H25A H -0.1246 0.5205 0.8495 0.088 Uiso 1 1 calc R U
H25B H -0.0482 0.6167 0.8461 0.088 Uiso 1 1 calc R U
H25C H -0.0299 0.5600 0.9610 0.088 Uiso 1 1 calc R U
C26 C 0.2869(9) 0.5699(5) 0.8960(6) 0.051(2) Uani 1 1 d . .
H26A H 0.2992 0.5716 0.9785 0.076 Uiso 1 1 calc R U
H26B H 0.2727 0.6315 0.8662 0.076 Uiso 1 1 calc R U
H26C H 0.3720 0.5437 0.8724 0.076 Uiso 1 1 calc R U
C27 C 0.0979(8) 0.5050(5) 0.6796(5) 0.0388(17) Uani 1 1 d . .
H27A H 0.1783 0.4762 0.6519 0.058 Uiso 1 1 calc R U
H27B H 0.0922 0.5687 0.6565 0.058 Uiso 1 1 calc R U
H27C H 0.0094 0.4741 0.6479 0.058 Uiso 1 1 calc R U
O1 O 0.4765(4) 0.3271(3) 1.0151(3) 0.0293(10) Uani 1 1 d . .
C28 C 0.4470(9) 0.3816(6) 1.1126(7) 0.0674(16) Uani 1 1 d . .
H28A H 0.3801 0.3494 1.1538 0.081 Uiso 1 1 calc R U
H28B H 0.4050 0.4408 1.0870 0.081 Uiso 1 1 calc R U
C29 C 0.5888(8) 0.3943(6) 1.1866(7) 0.0674(16) Uani 1 1 d . .
H29A H 0.5986 0.4571 1.2156 0.081 Uiso 1 1 calc R U
H29B H 0.5988 0.3522 1.2514 0.081 Uiso 1 1 calc R U
C30 C 0.6996(9) 0.3749(6) 1.1140(8) 0.0674(16) Uani 1 1 d . .
H30A H 0.7304 0.4315 1.0813 0.081 Uiso 1 1 calc R U
H30B H 0.7839 0.3457 1.1589 0.081 Uiso 1 1 calc R U
C31 C 0.6314(7) 0.3131(5) 1.0233(6) 0.0397(18) Uani 1 1 d . .
H31A H 0.6629 0.3279 0.9509 0.048 Uiso 1 1 calc R U
H31B H 0.6567 0.2494 1.0427 0.048 Uiso 1 1 calc R U

loop_
_atom_site_aniso_label
_atom_site_aniso_U_11
_atom_site_aniso_U_22
_atom_site_aniso_U_33
_atom_site_aniso_U_23
_atom_site_aniso_U_13
_atom_site_aniso_U_12
Sc1 0.0231(6) 0.0205(6) 0.0264(6) -0.0019(6) 0.0034(5) 0.0010(6)
C1 0.029(4) 0.018(3) 0.032(4) 0.002(3) 0.005(3) 0.003(3)
C2 0.028(4) 0.017(3) 0.037(4) 0.009(3) 0.007(3) 0.001(3)
C3 0.028(4) 0.026(3) 0.036(4) 0.009(3) -0.001(3) -0.005(3)
C4 0.035(4) 0.021(3) 0.029(4) 0.003(3) 0.007(3) -0.001(3)
C5 0.027(4) 0.016(3) 0.032(4) 0.007(3) 0.011(3) 0.002(3)
C6 0.035(4) 0.027(4) 0.045(5) 0.013(3) 0.005(3) 0.005(3)
C7 0.031(4) 0.030(4) 0.063(5) 0.007(4) 0.017(4) 0.007(3)
C8 0.062(6) 0.026(4) 0.063(6) -0.005(4) 0.034(5) 0.003(4)
C9 0.061(5) 0.029(4) 0.029(4) -0.003(3) 0.017(4) -0.008(4)
C10 0.038(5) 0.051(5) 0.048(5) 0.010(4) -0.003(4) -0.012(4)
C11 0.034(5) 0.054(5) 0.065(6) 0.018(4) -0.013(4) 0.002(4)
C12 0.027(4) 0.039(5) 0.086(7) 0.015(4) 0.010(4) 0.006(3)
C13 0.036(4) 0.025(4) 0.062(5) 0.010(3) 0.009(4) 0.002(3)
C14 0.050(5) 0.021(3) 0.035(4) -0.004(3) 0.010(3) 0.008(3)
C15 0.031(4) 0.030(4) 0.029(4) -0.002(3) 0.009(3) 0.000(3)
C16 0.050(5) 0.026(4) 0.041(4) -0.014(3) 0.003(4) 0.001(3)
C17 0.045(5) 0.043(4) 0.038(4) -0.019(4) -0.003(4) -0.008(4)
C18 0.039(4) 0.045(4) 0.029(4) -0.006(3) -0.003(3) 0.000(3)
C19 0.038(4) 0.030(4) 0.035(4) 0.001(3) 0.005(3) -0.001(3)
N1 0.033(3) 0.018(3) 0.032(3) -0.002(2) 0.001(2) 0.000(2)
C20 0.035(4) 0.030(3) 0.029(4) 0.005(3) 0.004(3) 0.000(3)
Si1 0.0324(11) 0.0414(12) 0.0362(11) 0.0058(9) 0.0109(9) 0.0072(10)
C21 0.042(5) 0.065(5) 0.050(5) 0.010(4) 0.007(4) 0.017(4)
C22 0.054(6) 0.073(6) 0.059(6) -0.022(5) 0.016(5) 0.006(5)
C23 0.059(6) 0.088(7) 0.060(6) 0.024(5) 0.027(5) 0.017(5)
C24 0.025(4) 0.029(3) 0.023(3) -0.005(3) 0.004(3) -0.002(3)
Si2 0.0381(11) 0.0239(9) 0.0256(9) -0.0010(8) 0.0052(8) 0.0045(8)
C25 0.079(6) 0.063(5) 0.034(4) 0.005(4) 0.012(4) 0.038(5)
C26 0.072(6) 0.042(4) 0.037(5) 0.003(3) 0.002(4) -0.016(4)
C27 0.056(5) 0.032(4) 0.029(4) 0.002(3) 0.011(3) 0.009(4)
O1 0.024(2) 0.032(2) 0.031(3) -0.0080(19) 0.000(2) 0.003(2)
C28 0.044(3) 0.084(4) 0.072(4) -0.044(3) 0.002(3) 0.001(3)
C29 0.044(3) 0.084(4) 0.072(4) -0.044(3) 0.002(3) 0.001(3)
C30 0.044(3) 0.084(4) 0.072(4) -0.044(3) 0.002(3) 0.001(3)
C31 0.027(4) 0.050(4) 0.042(4) -0.008(4) 0.003(3) -0.003(3)

loop_
_atom_type_symbol
_atom_type_description
_atom_type_scat_dispersion_real
_atom_type_scat_dispersion_imag
_atom_type_scat_source
C C 0.0033 0.0016 'International Tables Vol C Tables 4.2.6.8 and 6.1.1.4'
H H 0.0000 0.0000 'International Tables Vol C Tables 4.2.6.8 and 6.1.1.4'
N N 0.0061 0.0033 'International Tables Vol C Tables 4.2.6.8 and 6.1.1.4'
O O 0.0106 0.0060 'International Tables Vol C Tables 4.2.6.8 and 6.1.1.4'
Si Si 0.0817 0.0704 'International Tables Vol C Tables 4.2.6.8 and 6.1.1.4'
Sc Sc 0.2519 0.3716 'International Tables Vol C Tables 4.2.6.8 and 6.1.1.4'

loop_
_geom_angle_atom_site_label_1
_geom_angle_atom_site_label_2
_geom_angle_atom_site_label_3
_geom_angle
O1 Sc1 C24 96.15(19)
O1 Sc1 C20 91.6(2)
C24 Sc1 C20 110.7(2)
O1 Sc1 N1 168.80(17)
C24 Sc1 N1 94.1(2)
C20 Sc1 N1 89.0(2)
O1 Sc1 C1 97.08(19)
C24 Sc1 C1 125.4(2)
C20 Sc1 C1 121.5(2)
N1 Sc1 C1 73.19(19)
O1 Sc1 C5 92.27(18)
C24 Sc1 C5 94.8(2)
C20 Sc1 C5 153.6(2)
N1 Sc1 C5 82.38(18)
C1 Sc1 C5 32.14(19)
C5 C1 C2 105.3(5)
C5 C1 C14 122.7(6)
C2 C1 C14 121.7(5)
C5 C1 Sc1 84.2(3)
C2 C1 Sc1 108.3(4)
C14 C1 Sc1 107.5(4)
C13 C2 C3 118.4(6)
C13 C2 C1 131.9(6)
C3 C2 C1 109.7(6)
C10 C3 C2 120.9(7)
C10 C3 C4 130.9(7)
C2 C3 C4 108.1(5)
C9 C4 C5 120.0(6)
C9 C4 C3 132.8(6)
C5 C4 C3 107.1(5)
C6 C5 C4 118.3(6)
C6 C5 C1 132.5(6)
C4 C5 C1 109.2(5)
C6 C5 Sc1 100.5(4)
C4 C5 Sc1 106.8(4)
C1 C5 Sc1 63.7(3)
C7 C6 C5 120.1(7)
C6 C7 C8 121.7(7)
C9 C8 C7 120.3(7)
C8 C9 C4 119.5(7)
C11 C10 C3 119.0(8)
C10 C11 C12 120.3(7)
C13 C12 C11 121.7(7)
C12 C13 C2 119.7(7)
C15 C14 C1 115.4(5)
N1 C15 C16 120.2(6)
N1 C15 C14 118.3(6)
C16 C15 C14 121.5(6)
C17 C16 C15 120.1(6)
C18 C17 C16 119.0(6)
C19 C18 C17 118.9(6)
N1 C19 C18 123.0(6)
C15 N1 C19 118.8(5)
C15 N1 Sc1 119.5(4)
C19 N1 Sc1 121.4(4)
Si1 C20 Sc1 130.9(3)
C20 Si1 C21 111.6(3)
C20 Si1 C23 113.2(3)
C21 Si1 C23 105.5(4)
C20 Si1 C22 111.6(4)
C21 Si1 C22 107.9(4)
C23 Si1 C22 106.5(4)
Si2 C24 Sc1 130.4(3)
C24 Si2 C27 110.7(3)
C24 Si2 C25 114.4(3)
C27 Si2 C25 104.1(3)
C24 Si2 C26 111.9(3)
C27 Si2 C26 107.4(3)
C25 Si2 C26 107.8(4)
C31 O1 C28 109.7(5)
C31 O1 Sc1 122.0(4)
C28 O1 Sc1 128.2(4)
O1 C28 C29 105.6(7)
C30 C29 C28 106.2(7)
C31 C30 C29 106.2(7)
O1 C31 C30 106.0(6)

loop_
_geom_bond_atom_site_label_1
_geom_bond_atom_site_label_2
_geom_bond_distance
Sc1 O1 2.182(4)
Sc1 C24 2.216(6)
Sc1 C20 2.250(6)
Sc1 N1 2.280(5)
Sc1 C1 2.442(6)
Sc1 C5 2.711(6)
C1 C5 1.450(8)
C1 C2 1.456(8)
C1 C14 1.521(8)
C2 C13 1.401(9)
C2 C3 1.416(9)
C3 C10 1.396(9)
C3 C4 1.444(9)
C4 C9 1.395(9)
C4 C5 1.443(8)
C5 C6 1.397(9)
C6 C7 1.368(9)
C7 C8 1.385(10)
C8 C9 1.382(10)
C10 C11 1.375(11)
C11 C12 1.389(11)
C12 C13 1.365(10)
C14 C15 1.493(9)
C15 N1 1.342(7)
C15 C16 1.397(9)
C16 C17 1.377(9)
C17 C18 1.371(9)
C18 C19 1.364(8)
C19 N1 1.355(8)
C20 Si1 1.824(7)
Si1 C21 1.871(7)
Si1 C23 1.873(8)
Si1 C22 1.874(8)
C24 Si2 1.827(6)
Si2 C27 1.860(6)
Si2 C25 1.870(8)
Si2 C26 1.870(8)
O1 C31 1.447(8)
O1 C28 1.456(8)
C28 C29 1.473(10)
C29 C30 1.470(11)
C30 C31 1.459(9)
